data_7213812
loop_
_publ_author_name
'Jia, Chunmei'
'Lin, Qiang'
'Yuan, Wenbing'

_publ_section_title
;
 A series of coordination polymers constructed by a flexible
 tetracarboxylic acid: synthesis, structural diversity and luminescent
 properties
;
_journal_issue 12
_journal_name_full CrystEngComm
_journal_page_first 2508
_journal_paper_doi 10.1039/c3ce42127a
_journal_volume 16
_journal_year 2014
_chemical_formula_sum 'C22 H18 N3 Ni O6'
_chemical_formula_weight 481.10
_chemical_name_systematic
; 
 ? 
;
_space_group_IT_number 15
_symmetry_cell_setting monoclinic
_symmetry_space_group_name_Hall '-C 2yc'
_symmetry_space_group_name_H-M 'C 1 2/c 1'
_atom_sites_solution_hydrogens geom
_atom_sites_solution_primary direct
_atom_sites_solution_secondary difmap
_audit_creation_method SHELXL-97
_cell_angle_alpha 90.00
_cell_angle_beta 100.37(3)
_cell_angle_gamma 90.00
_cell_formula_units_Z 8
_cell_length_a 28.130(4)
_cell_length_b 9.703(5)
_cell_length_c 15.619(6)
_cell_measurement_temperature 293(2)
_cell_volume 4193(3)
_computing_cell_refinement 'Bruker SAINT'
_computing_data_collection 'Bruker APEX2'
_computing_data_reduction 'Bruker SAINT'
_computing_molecular_graphics 'Bruker SHELXTL'
_computing_publication_material 'Bruker SHELXTL'
_computing_structure_refinement 'SHELXL-97 (Sheldrick, 2008)'
_computing_structure_solution 'SHELXS-97 (Sheldrick, 2008)'
_diffrn_ambient_temperature 293(2)
_diffrn_measured_fraction_theta_full 0.997
_diffrn_measured_fraction_theta_max 0.997
_diffrn_measurement_device_type 'Bruker APEX-II CCD'
_diffrn_measurement_method '\f and \w scans'
_diffrn_radiation_monochromator graphite
_diffrn_radiation_source 'fine-focus sealed tube'
_diffrn_radiation_type MoK\a
_diffrn_radiation_wavelength 0.71073
_diffrn_reflns_av_R_equivalents 0.0925
_diffrn_reflns_av_sigmaI/netI 0.1142
_diffrn_reflns_limit_h_max 34
_diffrn_reflns_limit_h_min -33
_diffrn_reflns_limit_k_max 11
_diffrn_reflns_limit_k_min -8
_diffrn_reflns_limit_l_max 14
_diffrn_reflns_limit_l_min -19
_diffrn_reflns_number 11159
_diffrn_reflns_theta_full 26.00
_diffrn_reflns_theta_max 26.00
_diffrn_reflns_theta_min 2.52
_exptl_absorpt_coefficient_mu 0.971
_exptl_absorpt_correction_T_max 0.8681
_exptl_absorpt_correction_T_min 0.8371
_exptl_absorpt_correction_type multi-scan
_exptl_absorpt_process_details SADABS
_exptl_crystal_colour green
_exptl_crystal_density_diffrn 1.518
_exptl_crystal_density_meas 1.518
_exptl_crystal_density_method 'not measured'
_exptl_crystal_description block
_exptl_crystal_F_000 1976
_exptl_crystal_size_max 0.19
_exptl_crystal_size_mid 0.18
_exptl_crystal_size_min 0.15
_refine_diff_density_max 1.373
_refine_diff_density_min -0.608
_refine_diff_density_rms 0.094
_refine_ls_extinction_method none
_refine_ls_goodness_of_fit_ref 1.033
_refine_ls_hydrogen_treatment mixed
_refine_ls_matrix_type full
_refine_ls_number_parameters 304
_refine_ls_number_reflns 4107
_refine_ls_number_restraints 11
_refine_ls_restrained_S_all 1.042
_refine_ls_R_factor_all 0.1319
_refine_ls_R_factor_gt 0.0631
_refine_ls_shift/su_max 0.000
_refine_ls_shift/su_mean 0.000
_refine_ls_structure_factor_coef Fsqd
_refine_ls_weighting_details 'calc w=1/[\s^2^(Fo^2^)+(0.0400P)^2^+16.0000P] where P=(Fo^2^+2Fc^2^)/3'
_refine_ls_weighting_scheme calc
_refine_ls_wR_factor_gt 0.1327
_refine_ls_wR_factor_ref 0.1569
_reflns_number_gt 2172
_reflns_number_total 4107
_reflns_threshold_expression >2sigma(I)
_cod_data_source_file c3ce42127a.txt
_cod_data_source_block a
_cod_depositor_comments
;
The following automatic conversions were performed:

'_symmetry_cell_setting' value 'Monoclinic' changed to 'monoclinic'
according to
/usr/data/users/saulius/automatic-downloads/current/RSC/lib/dictionaries/cif_core.dic
dictionary named 'cif_core.dic' version 2.4.2 from
2011-04-26.

'_exptl_absorpt_correction_type' value 'Multi-scan'
changed to 'multi-scan' according to
/usr/data/users/saulius/automatic-downloads/current/RSC/lib/dictionaries/cif_core.dic
dictionary named 'cif_core.dic' version 2.4.2 from 2011-04-26.

Automatic conversion script
Id: cif_fix_values 2281 2013-09-26 08:29:07Z andrius 
;
_cod_original_sg_symbol_H-M 'C2/c  '
_cod_database_code 7213812

loop_
_symmetry_equiv_pos_as_xyz
'x, y, z'
'-x, y, -z+1/2'
'x+1/2, y+1/2, z'
'-x+1/2, y+1/2, -z+1/2'
'-x, -y, -z'
'x, -y, z-1/2'
'-x+1/2, -y+1/2, -z'
'x+1/2, -y+1/2, z-1/2'

loop_
_atom_site_label
_atom_site_type_symbol
_atom_site_fract_x
_atom_site_fract_y
_atom_site_fract_z
_atom_site_U_iso_or_equiv
_atom_site_adp_type
_atom_site_occupancy
_atom_site_symmetry_multiplicity
_atom_site_calc_flag
_atom_site_refinement_flags
O3W O 0.0245(4) 0.4701(9) 0.9416(8) 0.094(4) Uani 0.50 1 d P
O2W O 0.0214(4) 0.4293(11) 0.1934(8) 0.099(4) Uani 0.50 1 d PU
O1W O 0.04589(14) 0.7712(5) 0.3396(3) 0.0492(12) Uani 1 1 d D
C2 C 0.0619(2) 0.8258(7) 0.5686(4) 0.0534(18) Uani 1 1 d .
H2A H 0.0627 0.7300 0.5681 0.064 Uiso 1 1 calc R
C3 C 0.0416(3) 0.8899(9) 0.6330(5) 0.066(2) Uani 1 1 d .
H3A H 0.0293 0.8388 0.6744 0.079 Uiso 1 1 calc R
C4 C 0.0404(3) 1.0299(10) 0.6333(5) 0.070(2) Uani 1 1 d .
H4A H 0.0271 1.0767 0.6753 0.084 Uiso 1 1 calc R
C5 C 0.0590(2) 1.1014(8) 0.5715(5) 0.060(2) Uani 1 1 d .
H5A H 0.0586 1.1972 0.5715 0.072 Uiso 1 1 calc R
C6 C 0.0787(2) 1.0300(7) 0.5084(4) 0.0475(17) Uani 1 1 d .
C7 C 0.0998(2) 1.0979(7) 0.4393(4) 0.0443(16) Uani 1 1 d .
C8 C 0.1026(3) 1.2373(7) 0.4309(6) 0.072(2) Uani 1 1 d .
H8A H 0.0904 1.2956 0.4690 0.087 Uiso 1 1 calc R
C9 C 0.1236(3) 1.2900(8) 0.3653(6) 0.078(2) Uani 1 1 d .
H9A H 0.1273 1.3848 0.3606 0.094 Uiso 1 1 calc R
C10 C 0.1390(3) 1.2051(8) 0.3079(5) 0.068(2) Uani 1 1 d .
H10A H 0.1514 1.2404 0.2611 0.082 Uiso 1 1 calc R
C11 C 0.1361(2) 1.0654(7) 0.3196(4) 0.0532(18) Uani 1 1 d .
H11A H 0.1482 1.0066 0.2817 0.064 Uiso 1 1 calc R
C12 C 0.1293(2) 0.6516(6) 0.2585(4) 0.0370(15) Uani 1 1 d .
C13 C 0.16212(19) 0.5532(6) 0.2232(4) 0.0331(14) Uani 1 1 d .
C14 C 0.1475(2) 0.4951(6) 0.1419(4) 0.0370(14) Uani 1 1 d .
H14A H 0.1179 0.5197 0.1087 0.044 Uiso 1 1 calc R
C15 C 0.1764(2) 0.4008(6) 0.1094(4) 0.0324(13) Uani 1 1 d .
C16 C 0.2201(2) 0.3629(6) 0.1588(4) 0.0358(14) Uani 1 1 d .
H16A H 0.2394 0.2986 0.1371 0.043 Uiso 1 1 calc R
C17 C 0.23563(19) 0.4202(5) 0.2412(4) 0.0312(13) Uani 1 1 d .
C18 C 0.20594(19) 0.5154(6) 0.2730(4) 0.0345(14) Uani 1 1 d .
H18A H 0.2157 0.5536 0.3279 0.041 Uiso 1 1 calc R
C19 C 0.1583(2) 0.3322(6) 0.0253(4) 0.0358(14) Uani 1 1 d .
C20 C 0.2959(2) 0.4105(7) 0.3787(4) 0.0448(16) Uani 1 1 d .
H20A H 0.2910 0.5076 0.3888 0.054 Uiso 1 1 calc R
H20B H 0.3304 0.3927 0.3935 0.054 Uiso 1 1 calc R
C21 C 0.27043(19) 0.3266(6) 0.4399(4) 0.0366(15) Uani 1 1 d .
C22 C 0.2579(2) 0.1907(7) 0.4247(4) 0.0448(15) Uani 1 1 d .
H22A H 0.2630 0.1491 0.3734 0.054 Uiso 1 1 calc R
C23 C 0.2623(2) 0.3858(6) 0.5157(4) 0.0454(16) Uani 1 1 d .
H23A H 0.2703 0.4777 0.5272 0.055 Uiso 1 1 calc R
N1 N 0.08009(18) 0.8922(6) 0.5080(3) 0.0444(13) Uani 1 1 d .
N2 N 0.11650(17) 1.0111(5) 0.3831(3) 0.0435(13) Uani 1 1 d .
N3 N 0.28009(16) 0.3821(5) 0.2870(3) 0.0410(13) Uani 1 1 d .
H3 H 0.2995 0.3391 0.2597 0.049 Uiso 1 1 calc R
Ni1 Ni 0.11295(3) 0.80781(8) 0.41214(5) 0.0365(2) Uani 1 1 d D
O1 O 0.14750(13) 0.7317(4) 0.3177(2) 0.0402(10) Uani 1 1 d .
O2 O 0.08549(15) 0.6474(5) 0.2257(3) 0.0594(13) Uani 1 1 d .
O3 O 0.12064(14) 0.3804(4) -0.0227(3) 0.0405(10) Uani 1 1 d .
O4 O 0.17662(14) 0.2220(4) 0.0062(2) 0.0423(10) Uani 1 1 d .
H1WB H 0.0453(10) 0.739(6) 0.2880(15) 0.051 Uiso 1 1 d D
H1WA H 0.0250(9) 0.729(5) 0.361(2) 0.051 Uiso 1 1 d D

loop_
_atom_site_aniso_label
_atom_site_aniso_U_11
_atom_site_aniso_U_22
_atom_site_aniso_U_33
_atom_site_aniso_U_23
_atom_site_aniso_U_13
_atom_site_aniso_U_12
O3W 0.108(9) 0.042(6) 0.159(12) 0.016(6) 0.101(8) 0.022(6)
O2W 0.062(6) 0.096(7) 0.134(8) -0.064(6) 0.005(5) -0.013(5)
O1W 0.043(3) 0.062(3) 0.043(3) -0.006(2) 0.008(2) 0.005(2)
C2 0.061(4) 0.054(5) 0.049(4) 0.001(4) 0.021(4) 0.008(4)
C3 0.066(5) 0.089(7) 0.047(5) 0.004(4) 0.023(4) 0.015(4)
C4 0.069(5) 0.087(7) 0.057(5) -0.005(5) 0.021(4) 0.025(5)
C5 0.065(5) 0.052(5) 0.064(5) -0.009(4) 0.014(4) 0.017(4)
C6 0.041(4) 0.056(5) 0.043(4) -0.009(4) -0.002(3) 0.007(3)
C7 0.047(4) 0.037(4) 0.049(4) -0.001(3) 0.008(3) 0.004(3)
C8 0.087(6) 0.036(4) 0.099(7) -0.003(4) 0.029(5) 0.009(4)
C9 0.112(7) 0.039(5) 0.088(7) 0.018(5) 0.030(6) -0.002(5)
C10 0.076(5) 0.055(5) 0.072(6) 0.007(5) 0.012(4) -0.006(4)
C11 0.059(5) 0.055(5) 0.048(4) 0.009(4) 0.016(4) -0.002(4)
C12 0.036(4) 0.042(4) 0.034(4) 0.003(3) 0.008(3) 0.002(3)
C13 0.037(3) 0.031(3) 0.033(3) 0.005(3) 0.010(3) 0.006(3)
C14 0.035(3) 0.036(4) 0.039(4) -0.001(3) 0.002(3) 0.001(3)
C15 0.037(3) 0.030(3) 0.030(3) 0.000(3) 0.007(3) -0.004(3)
C16 0.042(4) 0.032(3) 0.033(3) 0.001(3) 0.005(3) 0.004(3)
C17 0.038(3) 0.028(3) 0.028(3) 0.006(3) 0.006(3) -0.003(3)
C18 0.039(3) 0.038(4) 0.029(3) 0.001(3) 0.012(3) -0.005(3)
C19 0.044(4) 0.030(4) 0.034(4) 0.000(3) 0.008(3) -0.002(3)
C20 0.045(4) 0.050(4) 0.036(4) -0.001(3) -0.002(3) 0.003(3)
C21 0.033(3) 0.045(4) 0.030(3) -0.003(3) 0.000(3) 0.003(3)
C22 0.057(4) 0.044(4) 0.035(4) -0.012(3) 0.012(3) -0.001(3)
C23 0.062(4) 0.035(4) 0.040(4) -0.010(3) 0.011(3) -0.001(3)
N1 0.050(3) 0.044(4) 0.040(3) 0.000(3) 0.012(3) 0.004(3)
N2 0.044(3) 0.043(3) 0.041(3) 0.003(3) 0.003(3) 0.002(3)
N3 0.041(3) 0.051(3) 0.030(3) 0.003(2) 0.004(2) 0.010(2)
Ni1 0.0424(5) 0.0360(5) 0.0315(4) 0.0008(4) 0.0077(3) 0.0043(4)
O1 0.041(2) 0.043(3) 0.037(2) -0.012(2) 0.0105(19) -0.0038(19)
O2 0.042(3) 0.072(3) 0.060(3) -0.028(3) -0.001(2) 0.011(2)
O3 0.044(2) 0.040(3) 0.035(2) -0.002(2) 0.002(2) 0.002(2)
O4 0.054(3) 0.035(3) 0.037(2) -0.0049(19) 0.003(2) 0.005(2)

loop_
_atom_type_symbol
_atom_type_description
_atom_type_scat_dispersion_real
_atom_type_scat_dispersion_imag
_atom_type_scat_source
C C 0.0033 0.0016 'International Tables Vol C Tables 4.2.6.8 and 6.1.1.4'
H H 0.0000 0.0000 'International Tables Vol C Tables 4.2.6.8 and 6.1.1.4'
N N 0.0061 0.0033 'International Tables Vol C Tables 4.2.6.8 and 6.1.1.4'
Ni Ni 0.3393 1.1124 'International Tables Vol C Tables 4.2.6.8 and 6.1.1.4'
O O 0.0106 0.0060 'International Tables Vol C Tables 4.2.6.8 and 6.1.1.4'

loop_
_geom_angle_atom_site_label_1
_geom_angle_atom_site_label_2
_geom_angle_atom_site_label_3
_geom_angle
_geom_angle_site_symmetry_1
_geom_angle_site_symmetry_3
Ni1 O1W H1WB 116(2) . .
Ni1 O1W H1WA 121(2) . .
H1WB O1W H1WA 108(3) . .
N1 C2 C3 124.3(7) . .
N1 C2 H2A 117.9 . .
C3 C2 H2A 117.9 . .
C4 C3 C2 117.6(7) . .
C4 C3 H3A 121.2 . .
C2 C3 H3A 121.2 . .
C3 C4 C5 119.5(7) . .
C3 C4 H4A 120.3 . .
C5 C4 H4A 120.3 . .
C4 C5 C6 119.8(7) . .
C4 C5 H5A 120.1 . .
C6 C5 H5A 120.1 . .
N1 C6 C5 120.9(7) . .
N1 C6 C7 115.2(6) . .
C5 C6 C7 123.8(7) . .
N2 C7 C8 121.4(6) . .
N2 C7 C6 115.3(6) . .
C8 C7 C6 123.4(7) . .
C7 C8 C9 118.9(7) . .
C7 C8 H8A 120.6 . .
C9 C8 H8A 120.6 . .
C10 C9 C8 120.2(7) . .
C10 C9 H9A 119.9 . .
C8 C9 H9A 119.9 . .
C9 C10 C11 118.7(7) . .
C9 C10 H10A 120.6 . .
C11 C10 H10A 120.6 . .
N2 C11 C10 122.4(7) . .
N2 C11 H11A 118.8 . .
C10 C11 H11A 118.8 . .
O1 C12 O2 124.7(5) . .
O1 C12 C13 118.1(5) . .
O2 C12 C13 117.2(5) . .
C18 C13 C14 119.7(5) . .
C18 C13 C12 120.6(5) . .
C14 C13 C12 119.7(5) . .
C15 C14 C13 120.7(5) . .
C15 C14 H14A 119.7 . .
C13 C14 H14A 119.7 . .
C16 C15 C14 119.8(5) . .
C16 C15 C19 120.5(5) . .
C14 C15 C19 119.5(5) . .
C15 C16 C17 120.6(5) . .
C15 C16 H16A 119.7 . .
C17 C16 H16A 119.7 . .
N3 C17 C18 122.7(5) . .
N3 C17 C16 118.4(5) . .
C18 C17 C16 118.9(5) . .
C13 C18 C17 120.4(5) . .
C13 C18 H18A 119.8 . .
C17 C18 H18A 119.8 . .
O4 C19 O3 120.7(5) . .
O4 C19 C15 120.5(5) . .
O3 C19 C15 118.5(5) . .
O4 C19 Ni1 61.8(3) . 6_565
O3 C19 Ni1 59.9(3) . 6_565
C15 C19 Ni1 163.7(4) . 6_565
N3 C20 C21 114.9(5) . .
N3 C20 H20A 108.5 . .
C21 C20 H20A 108.5 . .
N3 C20 H20B 108.5 . .
C21 C20 H20B 108.5 . .
H20A C20 H20B 107.5 . .
C23 C21 C22 118.3(6) . .
C23 C21 C20 119.1(6) . .
C22 C21 C20 122.5(5) . .
C21 C22 C23 121.3(6) . 7_556
C21 C22 H22A 119.4 . .
C23 C22 H22A 119.4 7_556 .
C21 C23 C22 120.5(6) . 7_556
C21 C23 H23A 119.8 . .
C22 C23 H23A 119.8 7_556 .
C2 N1 C6 117.9(6) . .
C2 N1 Ni1 127.4(5) . .
C6 N1 Ni1 114.6(4) . .
C11 N2 C7 118.3(6) . .
C11 N2 Ni1 126.6(5) . .
C7 N2 Ni1 114.9(4) . .
C17 N3 C20 123.6(5) . .
C17 N3 H3 118.2 . .
C20 N3 H3 118.2 . .
N2 Ni1 O1 98.11(19) . .
N2 Ni1 O1W 97.05(19) . .
O1 Ni1 O1W 92.78(16) . .
N2 Ni1 N1 79.8(2) . .
O1 Ni1 N1 177.45(19) . .
O1W Ni1 N1 88.96(18) . .
N2 Ni1 O3 162.91(18) . 6_566
O1 Ni1 O3 90.84(16) . 6_566
O1W Ni1 O3 97.02(17) . 6_566
N1 Ni1 O3 90.79(19) . 6_566
N2 Ni1 O4 102.56(17) . 6_566
O1 Ni1 O4 89.91(15) . 6_566
O1W Ni1 O4 159.62(17) . 6_566
N1 Ni1 O4 89.10(18) . 6_566
O3 Ni1 O4 62.73(15) 6_566 6_566
N2 Ni1 C19 132.2(2) . 6_566
O1 Ni1 C19 93.93(18) . 6_566
O1W Ni1 C19 128.4(2) . 6_566
N1 Ni1 C19 86.4(2) . 6_566
O3 Ni1 C19 31.89(16) 6_566 6_566
O4 Ni1 C19 31.19(16) 6_566 6_566
C12 O1 Ni1 125.1(4) . .
C19 O3 Ni1 88.2(3) . 6_565
C19 O4 Ni1 87.1(3) . 6_565

loop_
_geom_bond_atom_site_label_1
_geom_bond_atom_site_label_2
_geom_bond_distance
_geom_bond_site_symmetry_2
O1W Ni1 2.049(4) .
O1W H1WB 0.860(18) .
O1W H1WA 0.829(18) .
C2 N1 1.321(7) .
C2 C3 1.390(9) .
C2 H2A 0.9300 .
C3 C4 1.359(10) .
C3 H3A 0.9300 .
C4 C5 1.367(10) .
C4 H4A 0.9300 .
C5 C6 1.398(9) .
C5 H5A 0.9300 .
C6 N1 1.338(8) .
C6 C7 1.477(9) .
C7 N2 1.359(7) .
C7 C8 1.363(9) .
C8 C9 1.371(10) .
C8 H8A 0.9300 .
C9 C10 1.346(10) .
C9 H9A 0.9300 .
C10 C11 1.373(9) .
C10 H10A 0.9300 .
C11 N2 1.327(7) .
C11 H11A 0.9300 .
C12 O1 1.246(6) .
C12 O2 1.246(6) .
C12 C13 1.500(7) .
C13 C18 1.383(7) .
C13 C14 1.384(7) .
C14 C15 1.381(7) .
C14 H14A 0.9300 .
C15 C16 1.378(7) .
C15 C19 1.479(7) .
C16 C17 1.398(7) .
C16 H16A 0.9300 .
C17 N3 1.375(7) .
C17 C18 1.395(7) .
C18 H18A 0.9300 .
C19 O4 1.247(6) .
C19 O3 1.271(6) .
C19 Ni1 2.405(6) 6_565
C20 N3 1.448(7) .
C20 C21 1.529(8) .
C20 H20A 0.9700 .
C20 H20B 0.9700 .
C21 C23 1.371(8) .
C21 C22 1.375(8) .
C22 C23 1.389(8) 7_556
C22 H22A 0.9300 .
C23 C22 1.389(8) 7_556
C23 H23A 0.9300 .
N1 Ni1 2.066(5) .
N2 Ni1 2.030(5) .
N3 H3 0.8600 .
Ni1 O1 2.045(4) .
Ni1 O3 2.082(4) 6_566
Ni1 O4 2.122(4) 6_566
Ni1 C19 2.405(6) 6_566
O3 Ni1 2.082(4) 6_565
O4 Ni1 2.122(4) 6_565

loop_
_geom_torsion_atom_site_label_1
_geom_torsion_atom_site_label_2
_geom_torsion_atom_site_label_3
_geom_torsion_atom_site_label_4
_geom_torsion
_geom_torsion_site_symmetry_1
_geom_torsion_site_symmetry_4
N1 C2 C3 C4 0.2(11) . .
C2 C3 C4 C5 -0.2(11) . .
C3 C4 C5 C6 0.5(11) . .
C4 C5 C6 N1 -0.7(10) . .
C4 C5 C6 C7 -179.7(6) . .
N1 C6 C7 N2 1.9(8) . .
C5 C6 C7 N2 -179.1(6) . .
N1 C6 C7 C8 -178.3(6) . .
C5 C6 C7 C8 0.7(10) . .
N2 C7 C8 C9 -1.4(11) . .
C6 C7 C8 C9 178.9(7) . .
C7 C8 C9 C10 3.3(13) . .
C8 C9 C10 C11 -4.2(12) . .
C9 C10 C11 N2 3.3(11) . .
O1 C12 C13 C18 23.5(8) . .
O2 C12 C13 C18 -156.9(6) . .
O1 C12 C13 C14 -159.5(5) . .
O2 C12 C13 C14 20.2(8) . .
C18 C13 C14 C15 -0.7(9) . .
C12 C13 C14 C15 -177.8(5) . .
C13 C14 C15 C16 0.8(9) . .
C13 C14 C15 C19 175.2(5) . .
C14 C15 C16 C17 -0.7(8) . .
C19 C15 C16 C17 -175.2(5) . .
C15 C16 C17 N3 -178.2(5) . .
C15 C16 C17 C18 0.7(8) . .
C14 C13 C18 C17 0.7(8) . .
C12 C13 C18 C17 177.7(5) . .
N3 C17 C18 C13 178.1(5) . .
C16 C17 C18 C13 -0.7(8) . .
C16 C15 C19 O4 14.7(8) . .
C14 C15 C19 O4 -159.8(5) . .
C16 C15 C19 O3 -172.2(5) . .
C14 C15 C19 O3 13.3(8) . .
C16 C15 C19 Ni1 107.9(15) . 6_565
C14 C15 C19 Ni1 -66.5(17) . 6_565
N3 C20 C21 C23 -146.3(5) . .
N3 C20 C21 C22 37.9(8) . .
C23 C21 C22 C23 -0.4(10) . 7_556
C20 C21 C22 C23 175.5(5) . 7_556
C22 C21 C23 C22 0.4(10) . 7_556
C20 C21 C23 C22 -175.7(5) . 7_556
C3 C2 N1 C6 -0.4(10) . .
C3 C2 N1 Ni1 177.8(5) . .
C5 C6 N1 C2 0.7(9) . .
C7 C6 N1 C2 179.7(6) . .
C5 C6 N1 Ni1 -177.8(5) . .
C7 C6 N1 Ni1 1.3(7) . .
C10 C11 N2 C7 -1.4(9) . .
C10 C11 N2 Ni1 -176.5(5) . .
C8 C7 N2 C11 0.4(9) . .
C6 C7 N2 C11 -179.8(6) . .
C8 C7 N2 Ni1 176.1(5) . .
C6 C7 N2 Ni1 -4.2(7) . .
C18 C17 N3 C20 14.7(8) . .
C16 C17 N3 C20 -166.6(5) . .
C21 C20 N3 C17 70.6(7) . .
C11 N2 Ni1 O1 0.5(5) . .
C7 N2 Ni1 O1 -174.8(4) . .
C11 N2 Ni1 O1W -93.4(5) . .
C7 N2 Ni1 O1W 91.4(4) . .
C11 N2 Ni1 N1 178.9(6) . .
C7 N2 Ni1 N1 3.7(4) . .
C11 N2 Ni1 O3 121.4(7) . 6_566
C7 N2 Ni1 O3 -53.8(8) . 6_566
C11 N2 Ni1 O4 92.2(5) . 6_566
C7 N2 Ni1 O4 -83.1(4) . 6_566
C11 N2 Ni1 C19 103.3(5) . 6_566
C7 N2 Ni1 C19 -71.9(5) . 6_566
C2 N1 Ni1 N2 179.0(6) . .
C6 N1 Ni1 N2 -2.7(4) . .
C2 N1 Ni1 O1 -145(4) . .
C6 N1 Ni1 O1 33(4) . .
C2 N1 Ni1 O1W 81.7(6) . .
C6 N1 Ni1 O1W -100.0(4) . .
C2 N1 Ni1 O3 -15.3(5) . 6_566
C6 N1 Ni1 O3 163.0(4) . 6_566
C2 N1 Ni1 O4 -78.0(5) . 6_566
C6 N1 Ni1 O4 100.3(4) . 6_566
C2 N1 Ni1 C19 -46.9(5) . 6_566
C6 N1 Ni1 C19 131.4(4) . 6_566
O2 C12 O1 Ni1 29.9(8) . .
C13 C12 O1 Ni1 -150.4(4) . .
N2 Ni1 O1 C12 -118.8(5) . .
O1W Ni1 O1 C12 -21.2(5) . .
N1 Ni1 O1 C12 -154(4) . .
O3 Ni1 O1 C12 75.8(5) 6_566 .
O4 Ni1 O1 C12 138.6(5) 6_566 .
C19 Ni1 O1 C12 107.6(5) 6_566 .
O4 C19 O3 Ni1 11.7(5) . 6_565
C15 C19 O3 Ni1 -161.4(5) . 6_565
O3 C19 O4 Ni1 -11.5(5) . 6_565
C15 C19 O4 Ni1 161.4(5) . 6_565
